data_2210993
loop_
_publ_author_name
'Fu, De-Cai'
'Sun, Feng-Xia'
'Liu, Qian'
'Lv, Hai-Jun'

_publ_section_title
;
 1-Methylpiperidin-4-yl hydroxydiphenylacetate
;
_journal_coeditor_code FL2060
_journal_issue 11
_journal_name_full 'Acta Crystallographica Section E'
_journal_page_first o5284
_journal_page_last o5285
_journal_paper_doi 10.1107/S1600536806044035
_journal_volume 62
_journal_year 2006
_chemical_formula_iupac 'C20 H23 N O3'
_chemical_formula_moiety 'C20 H23 N O3'
_chemical_formula_sum 'C20 H23 N O3'
_chemical_formula_weight 325.39
_chemical_melting_point .432E-305
_chemical_name_common
;
Hydroxy-diphenyl-acetic acid 1-methyl-piperidin-4-yl ester
;
_chemical_name_systematic
;
1-Methylpiperidin-4-yl hydroxydiphenylacetate
;
_space_group_IT_number 61
_symmetry_cell_setting orthorhombic
_symmetry_space_group_name_Hall '-P 2ac 2ab'
_symmetry_space_group_name_H-M 'P b c a'
_atom_sites_solution_hydrogens geom
_atom_sites_solution_primary direct
_atom_sites_solution_secondary difmap
_audit_creation_method SHELXL-97
_cell_angle_alpha 90.00
_cell_angle_beta 90.00
_cell_angle_gamma 90.00
_cell_formula_units_Z 8
_cell_length_a 15.3791(17)
_cell_length_b 13.2941(14)
_cell_length_c 17.0078(19)
_cell_measurement_reflns_used 8889
_cell_measurement_temperature 113(2)
_cell_measurement_theta_max 27.9
_cell_measurement_theta_min 1.8
_cell_volume 3477.3(7)
_computing_cell_refinement CrystalClear
_computing_data_collection 'CrystalClear (Rigaku, 2005)'
_computing_data_reduction CrystalClear
_computing_molecular_graphics 'CrystalStructure (Rigaku/MSC, 2005)'
_computing_publication_material CrystalStructure
_computing_structure_refinement 'SHELXL97 (Sheldrick, 1997)'
_computing_structure_solution 'SHELXS97 (Sheldrick, 1997)'
_diffrn_ambient_temperature 113(2)
_diffrn_detector_area_resol_mean 7.31
_diffrn_measured_fraction_theta_full 0.999
_diffrn_measured_fraction_theta_max 0.999
_diffrn_measurement_device_type 'Rigaku Saturn'
_diffrn_measurement_method \w
_diffrn_radiation_monochromator confocal
_diffrn_radiation_source 'rotating anode'
_diffrn_radiation_type MoK\a
_diffrn_radiation_wavelength 0.71070
_diffrn_reflns_av_R_equivalents 0.0441
_diffrn_reflns_av_sigmaI/netI 0.0310
_diffrn_reflns_limit_h_max 20
_diffrn_reflns_limit_h_min -20
_diffrn_reflns_limit_k_max 10
_diffrn_reflns_limit_k_min -17
_diffrn_reflns_limit_l_max 22
_diffrn_reflns_limit_l_min -22
_diffrn_reflns_number 30893
_diffrn_reflns_theta_full 27.87
_diffrn_reflns_theta_max 27.87
_diffrn_reflns_theta_min 2.35
_diffrn_standards_decay_% 0
_diffrn_standards_interval_count 0
_diffrn_standards_interval_time 0
_diffrn_standards_number 0
_exptl_absorpt_coefficient_mu 0.083
_exptl_absorpt_correction_T_max 0.9885
_exptl_absorpt_correction_T_min 0.9702
_exptl_absorpt_correction_type multi-scan
_exptl_absorpt_process_details '(Jacobson, 1998)'
_exptl_crystal_colour colorless
_exptl_crystal_density_diffrn 1.243
_exptl_crystal_density_method 'not measured'
_exptl_crystal_description block
_exptl_crystal_F_000 1392
_exptl_crystal_size_max 0.32
_exptl_crystal_size_mid 0.22
_exptl_crystal_size_min 0.14
_refine_diff_density_max 0.308
_refine_diff_density_min -0.224
_refine_ls_extinction_coef 0.0133(13)
_refine_ls_extinction_expression Fc^*^=kFc[1+0.001xFc^2^\l^3^/sin(2\q)]^-1/4^
_refine_ls_extinction_method SHELXL97
_refine_ls_goodness_of_fit_ref 1.096
_refine_ls_hydrogen_treatment mixed
_refine_ls_matrix_type full
_refine_ls_number_parameters 223
_refine_ls_number_reflns 4139
_refine_ls_number_restraints 0
_refine_ls_restrained_S_all 1.096
_refine_ls_R_factor_all 0.0532
_refine_ls_R_factor_gt 0.0428
_refine_ls_shift/su_max 0.001
_refine_ls_shift/su_mean 0.000
_refine_ls_structure_factor_coef Fsqd
_refine_ls_weighting_details 'calc w=1/[\s^2^(Fo^2^)+(0.0599P)^2^+0.15P] where P=(Fo^2^+2Fc^2^)/3'
_refine_ls_weighting_scheme calc
_refine_ls_wR_factor_gt 0.1024
_refine_ls_wR_factor_ref 0.1088
_reflns_number_gt 3419
_reflns_number_total 4139
_reflns_threshold_expression I>2\s(I)
_cod_data_source_file fl2060.cif
_cod_data_source_block I
_cod_database_code 2210993
_cod_database_fobs_code 2210993

loop_
_symmetry_equiv_pos_as_xyz
'x, y, z'
'-x+1/2, y+1/2, z'
'x, -y+1/2, z+1/2'
'-x+1/2, -y, z+1/2'
'-x, -y, -z'
'x-1/2, -y-1/2, -z'
'-x, y-1/2, -z-1/2'
'x-1/2, y, -z-1/2'

loop_
_atom_site_type_symbol
_atom_site_label
_atom_site_fract_x
_atom_site_fract_y
_atom_site_fract_z
_atom_site_U_iso_or_equiv
_atom_site_adp_type
_atom_site_calc_flag
_atom_site_refinement_flags
_atom_site_occupancy
O O1 0.19730(5) 0.09183(6) 0.55220(5) 0.0182(2) Uani d . 1
O O2 0.32242(5) 0.04368(7) 0.65787(5) 0.0254(2) Uani d . 1
O O3 0.22350(5) -0.00933(7) 0.74601(5) 0.0232(2) Uani d . 1
N N1 0.19352(6) 0.00817(8) 0.94817(6) 0.0209(2) Uani d . 1
C C1 0.16862(7) 0.04632(8) 0.62280(6) 0.0159(2) Uani d . 1
C C2 0.24833(7) 0.02823(8) 0.67675(7) 0.0178(2) Uani d . 1
C C3 0.10768(7) 0.12141(8) 0.66371(7) 0.0166(2) Uani d . 1
C C4 0.05196(7) 0.09108(9) 0.72402(7) 0.0195(3) Uani d . 1
H H4 0.0505 0.0224 0.7395 0.023 Uiso calc R 1
C C5 -0.00138(7) 0.16041(9) 0.76163(7) 0.0229(3) Uani d . 1
H H5 -0.0392 0.1389 0.8025 0.027 Uiso calc R 1
C C6 0.00037(8) 0.26062(10) 0.73974(8) 0.0253(3) Uani d . 1
H H6 -0.0358 0.3081 0.7657 0.030 Uiso calc R 1
C C7 0.05534(8) 0.29139(9) 0.67970(8) 0.0262(3) Uani d . 1
H H7 0.0566 0.3601 0.6643 0.031 Uiso calc R 1
C C8 0.10861(7) 0.22203(9) 0.64194(7) 0.0208(3) Uani d . 1
H H8 0.1460 0.2437 0.6008 0.025 Uiso calc R 1
C C9 0.12578(7) -0.05451(8) 0.60359(6) 0.0159(2) Uani d . 1
C C10 0.03956(7) -0.05741(9) 0.57778(7) 0.0188(3) Uani d . 1
H H10 0.0052 0.0020 0.5795 0.023 Uiso calc R 1
C C11 0.00356(8) -0.14601(9) 0.54963(7) 0.0221(3) Uani d . 1
H H11 -0.0550 -0.1470 0.5320 0.026 Uiso calc R 1
C C12 0.05292(8) -0.23304(9) 0.54725(7) 0.0235(3) Uani d . 1
H H12 0.0284 -0.2935 0.5274 0.028 Uiso calc R 1
C C13 0.13827(8) -0.23194(9) 0.57384(7) 0.0239(3) Uani d . 1
H H13 0.1721 -0.2918 0.5729 0.029 Uiso calc R 1
C C14 0.17398(7) -0.14299(9) 0.60184(7) 0.0202(3) Uani d . 1
H H14 0.2324 -0.1425 0.6201 0.024 Uiso calc R 1
C C15 0.29088(8) -0.03155(10) 0.80476(7) 0.0262(3) Uani d . 1
H H15 0.3458 -0.0538 0.7785 0.031 Uiso calc R 1
C C16 0.30702(8) 0.06142(11) 0.85422(8) 0.0281(3) Uani d . 1
H H16A 0.3251 0.1176 0.8197 0.034 Uiso calc R 1
H H16B 0.3549 0.0480 0.8916 0.034 Uiso calc R 1
C C17 0.22593(8) 0.09166(9) 0.89959(7) 0.0238(3) Uani d . 1
H H17A 0.2395 0.1499 0.9338 0.029 Uiso calc R 1
H H17B 0.1801 0.1125 0.8621 0.029 Uiso calc R 1
C C18 0.17393(8) -0.08022(9) 0.89909(7) 0.0251(3) Uani d . 1
H H18A 0.1272 -0.0630 0.8614 0.030 Uiso calc R 1
H H18B 0.1526 -0.1356 0.9329 0.030 Uiso calc R 1
C C19 0.25370(9) -0.11530(10) 0.85416(7) 0.0297(3) Uani d . 1
H H19A 0.2983 -0.1390 0.8918 0.036 Uiso calc R 1
H H19B 0.2377 -0.1725 0.8198 0.036 Uiso calc R 1
C C20 0.11455(8) 0.03935(12) 0.98938(8) 0.0330(3) Uani d . 1
H H20A 0.1273 0.0979 1.0224 0.040 Uiso calc R 1
H H20B 0.0937 -0.0160 1.0224 0.040 Uiso calc R 1
H H20C 0.0696 0.0571 0.9509 0.040 Uiso calc R 1
H H1 0.2300(11) 0.0472(14) 0.5247(10) 0.055(5) Uiso d . 1

loop_
_atom_site_aniso_label
_atom_site_aniso_U_11
_atom_site_aniso_U_22
_atom_site_aniso_U_33
_atom_site_aniso_U_12
_atom_site_aniso_U_13
_atom_site_aniso_U_23
O1 0.0201(4) 0.0196(4) 0.0148(4) 0.0008(3) 0.0042(3) 0.0015(3)
O2 0.0164(4) 0.0350(5) 0.0248(5) -0.0028(4) -0.0010(3) 0.0009(4)
O3 0.0191(4) 0.0358(5) 0.0148(4) 0.0035(4) -0.0015(3) 0.0038(4)
N1 0.0200(5) 0.0266(6) 0.0161(5) 0.0022(4) -0.0011(4) 0.0007(4)
C1 0.0163(5) 0.0185(6) 0.0129(5) 0.0000(4) 0.0016(4) 0.0011(4)
C2 0.0188(5) 0.0183(5) 0.0164(5) 0.0001(5) 0.0000(4) -0.0029(5)
C3 0.0154(5) 0.0192(6) 0.0152(6) -0.0004(4) -0.0021(4) -0.0023(5)
C4 0.0197(6) 0.0202(6) 0.0187(6) -0.0005(5) 0.0007(4) -0.0001(5)
C5 0.0193(6) 0.0294(7) 0.0199(6) -0.0010(5) 0.0037(4) -0.0038(5)
C6 0.0241(6) 0.0254(6) 0.0262(7) 0.0049(5) 0.0037(5) -0.0077(5)
C7 0.0304(7) 0.0183(6) 0.0299(7) 0.0013(5) 0.0016(5) -0.0029(5)
C8 0.0212(6) 0.0205(6) 0.0207(6) -0.0021(5) 0.0021(4) -0.0004(5)
C9 0.0183(5) 0.0178(6) 0.0117(5) -0.0003(4) 0.0013(4) 0.0008(4)
C10 0.0188(5) 0.0197(6) 0.0180(6) 0.0022(4) -0.0003(4) 0.0009(5)
C11 0.0195(6) 0.0255(6) 0.0212(6) -0.0032(5) -0.0013(4) -0.0008(5)
C12 0.0278(6) 0.0193(6) 0.0233(6) -0.0048(5) 0.0015(5) -0.0025(5)
C13 0.0278(6) 0.0190(6) 0.0248(6) 0.0034(5) 0.0023(5) 0.0000(5)
C14 0.0170(5) 0.0228(6) 0.0206(6) 0.0026(5) -0.0002(4) 0.0004(5)
C15 0.0204(6) 0.0420(8) 0.0163(6) 0.0104(5) -0.0035(4) 0.0010(6)
C16 0.0203(6) 0.0419(8) 0.0221(7) -0.0063(5) -0.0039(5) 0.0043(6)
C17 0.0282(6) 0.0230(6) 0.0202(6) -0.0015(5) -0.0043(5) 0.0011(5)
C18 0.0307(7) 0.0251(6) 0.0196(6) -0.0058(5) -0.0052(5) 0.0053(5)
C19 0.0423(8) 0.0261(7) 0.0207(6) 0.0106(6) -0.0088(6) -0.0019(5)
C20 0.0236(6) 0.0514(9) 0.0241(7) 0.0103(6) 0.0012(5) 0.0022(6)

loop_
_atom_type_symbol
_atom_type_description
_atom_type_scat_dispersion_real
_atom_type_scat_dispersion_imag
_atom_type_scat_source
C C 0.0033 0.0016 'International Tables Vol C Tables 4.2.6.8 and 6.1.1.4'
H H 0.0000 0.0000 'International Tables Vol C Tables 4.2.6.8 and 6.1.1.4'
N N 0.0061 0.0033 'International Tables Vol C Tables 4.2.6.8 and 6.1.1.4'
O O 0.0106 0.0060 'International Tables Vol C Tables 4.2.6.8 and 6.1.1.4'

loop_
_geom_angle_atom_site_label_1
_geom_angle_atom_site_label_2
_geom_angle_atom_site_label_3
_geom_angle
C1 O1 H1 109.3(11)
C2 O3 C15 118.26(9)
C20 N1 C17 109.69(10)
C20 N1 C18 109.15(10)
C17 N1 C18 110.68(9)
O1 C1 C9 109.14(9)
O1 C1 C3 107.26(9)
C9 C1 C3 113.80(9)
O1 C1 C2 108.80(8)
C9 C1 C2 109.35(9)
C3 C1 C2 108.38(9)
O2 C2 O3 124.81(10)
O2 C2 C1 124.43(10)
O3 C2 C1 110.74(9)
C8 C3 C4 118.73(10)
C8 C3 C1 119.95(10)
C4 C3 C1 121.31(10)
C5 C4 C3 120.60(11)
C5 C4 H4 119.7
C3 C4 H4 119.7
C6 C5 C4 120.21(11)
C6 C5 H5 119.9
C4 C5 H5 119.9
C5 C6 C7 119.59(11)
C5 C6 H6 120.2
C7 C6 H6 120.2
C6 C7 C8 120.23(12)
C6 C7 H7 119.9
C8 C7 H7 119.9
C3 C8 C7 120.64(11)
C3 C8 H8 119.7
C7 C8 H8 119.7
C14 C9 C10 118.41(10)
C14 C9 C1 121.09(10)
C10 C9 C1 120.02(10)
C11 C10 C9 120.72(11)
C11 C10 H10 119.6
C9 C10 H10 119.6
C12 C11 C10 120.06(11)
C12 C11 H11 120.0
C10 C11 H11 120.0
C11 C12 C13 120.00(11)
C11 C12 H12 120.0
C13 C12 H12 120.0
C14 C13 C12 119.66(11)
C14 C13 H13 120.2
C12 C13 H13 120.2
C13 C14 C9 121.13(11)
C13 C14 H14 119.4
C9 C14 H14 119.4
O3 C15 C19 105.07(10)
O3 C15 C16 109.21(10)
C19 C15 C16 110.80(10)
O3 C15 H15 110.5
C19 C15 H15 110.5
C16 C15 H15 110.5
C15 C16 C17 111.28(10)
C15 C16 H16A 109.4
C17 C16 H16A 109.4
C15 C16 H16B 109.4
C17 C16 H16B 109.4
H16A C16 H16B 108.0
N1 C17 C16 111.32(10)
N1 C17 H17A 109.4
C16 C17 H17A 109.4
N1 C17 H17B 109.4
C16 C17 H17B 109.4
H17A C17 H17B 108.0
N1 C18 C19 111.41(10)
N1 C18 H18A 109.3
C19 C18 H18A 109.3
N1 C18 H18B 109.3
C19 C18 H18B 109.3
H18A C18 H18B 108.0
C15 C19 C18 111.09(10)
C15 C19 H19A 109.4
C18 C19 H19A 109.4
C15 C19 H19B 109.4
C18 C19 H19B 109.4
H19A C19 H19B 108.0
N1 C20 H20A 109.5
N1 C20 H20B 109.5
H20A C20 H20B 109.5
N1 C20 H20C 109.5
H20A C20 H20C 109.5
H20B C20 H20C 109.5

loop_
_geom_bond_atom_site_label_1
_geom_bond_atom_site_label_2
_geom_bond_distance
O1 C1 1.4151(13)
O1 H1 0.908(19)
O2 C2 1.2015(13)
O3 C2 1.3352(14)
O3 C15 1.4695(14)
N1 C20 1.4622(15)
N1 C17 1.4706(15)
N1 C18 1.4725(15)
C1 C9 1.5289(15)
C1 C3 1.5359(15)
C1 C2 1.5499(15)
C3 C8 1.3881(16)
C3 C4 1.3960(15)
C4 C5 1.3898(16)
C4 H4 0.9500
C5 C6 1.3836(18)
C5 H5 0.9500
C6 C7 1.3874(18)
C6 H6 0.9500
C7 C8 1.3907(16)
C7 H7 0.9500
C8 H8 0.9500
C9 C14 1.3908(16)
C9 C10 1.3972(15)
C10 C11 1.3868(16)
C10 H10 0.9500
C11 C12 1.3845(17)
C11 H11 0.9500
C12 C13 1.3884(17)
C12 H12 0.9500
C13 C14 1.3880(16)
C13 H13 0.9500
C14 H14 0.9500
C15 C19 1.5075(19)
C15 C16 1.5155(19)
C15 H15 1.0000
C16 C17 1.5206(17)
C16 H16A 0.9900
C16 H16B 0.9900
C17 H17A 0.9900
C17 H17B 0.9900
C18 C19 1.5187(18)
C18 H18A 0.9900
C18 H18B 0.9900
C19 H19A 0.9900
C19 H19B 0.9900
C20 H20A 0.9800
C20 H20B 0.9800
C20 H20C 0.9800

loop_
_geom_hbond_atom_site_label_D
_geom_hbond_atom_site_label_H
_geom_hbond_atom_site_label_A
_geom_hbond_site_symmetry_A
_geom_hbond_distance_DH
_geom_hbond_distance_HA
_geom_hbond_distance_DA
_geom_hbond_angle_DHA
O1 H1 N1 4_554 0.908 1.902 2.7780(13) 161.4
C5 H5 O2 8_557 0.950 2.567 3.410(3) 148.0

loop_
_geom_torsion_atom_site_label_1
_geom_torsion_atom_site_label_2
_geom_torsion_atom_site_label_3
_geom_torsion_atom_site_label_4
_geom_torsion
C15 O3 C2 O2 1.52(17)
C15 O3 C2 C1 179.82(9)
O1 C1 C2 O2 -5.30(15)
C9 C1 C2 O2 113.81(12)
C3 C1 C2 O2 -121.62(12)
O1 C1 C2 O3 176.39(9)
C9 C1 C2 O3 -64.50(11)
C3 C1 C2 O3 60.07(12)
O1 C1 C3 C8 -17.37(13)
C9 C1 C3 C8 -138.18(10)
C2 C1 C3 C8 99.94(12)
O1 C1 C3 C4 163.94(10)
C9 C1 C3 C4 43.13(14)
C2 C1 C3 C4 -78.75(12)
C8 C3 C4 C5 -0.16(17)
C1 C3 C4 C5 178.55(10)
C3 C4 C5 C6 -0.16(18)
C4 C5 C6 C7 0.36(18)
C5 C6 C7 C8 -0.24(19)
C4 C3 C8 C7 0.28(17)
C1 C3 C8 C7 -178.45(10)
C6 C7 C8 C3 -0.08(18)
O1 C1 C9 C14 90.56(12)
C3 C1 C9 C14 -149.68(10)
C2 C1 C9 C14 -28.34(14)
O1 C1 C9 C10 -81.34(12)
C3 C1 C9 C10 38.42(14)
C2 C1 C9 C10 159.75(10)
C14 C9 C10 C11 -1.27(17)
C1 C9 C10 C11 170.86(10)
C9 C10 C11 C12 0.35(18)
C10 C11 C12 C13 0.69(18)
C11 C12 C13 C14 -0.79(18)
C12 C13 C14 C9 -0.16(18)
C10 C9 C14 C13 1.17(17)
C1 C9 C14 C13 -170.86(10)
C2 O3 C15 C19 -152.33(10)
C2 O3 C15 C16 88.77(12)
O3 C15 C16 C17 62.54(13)
C19 C15 C16 C17 -52.73(13)
C20 N1 C17 C16 -178.69(10)
C18 N1 C17 C16 -58.20(12)
C15 C16 C17 N1 55.54(13)
C20 N1 C18 C19 179.44(10)
C17 N1 C18 C19 58.62(12)
O3 C15 C19 C18 -64.86(12)
C16 C15 C19 C18 52.97(13)
N1 C18 C19 C15 -56.26(13)

loop_
_cod_related_entry_id
_cod_related_entry_database
_cod_related_entry_code
1 ChemSpider 69594
